data_4100552
loop_
_publ_author_name
'Barybin, Mikhail V.'
'Chisholm, Malcolm H.'
'Dalal, Naresh S.'
'Holovics, Thomas C.'
'Patmore Nathan J.'
'Robinson, Randall E.'
'Zipse David J.'

_publ_section_title
;
 Long-Range Electronic Coupling of MM Quadruple Bonds
(M = Mo or W) Via a 2,6-azulenedicarboxylate Bridge
;
_journal_name_full 'Journal of the American Chemical Society'
_journal_year 2005
_chemical_formula_sum 'C58 H55 F O P3 Rh'
_chemical_formula_weight 982.84
_space_group_IT_number 19
_symmetry_cell_setting orthorhombic
_symmetry_space_group_name_Hall 'P 2ac 2ab'
_symmetry_space_group_name_H-M 'P 21 21 21'
_cell_angle_alpha 90.00
_cell_angle_beta 90.00
_cell_angle_gamma 90.00
_cell_formula_units_Z 4
_cell_length_a 9.702(6)
_cell_length_b 22.373(13)
_cell_length_c 22.947(13)
_cell_measurement_temperature 293(2)
_cell_volume 4981(5)
_diffrn_ambient_temperature 293(2)
_exptl_crystal_density_diffrn 1.311
_cod_depositor_comments
;
The following automatic conversions were performed:
'_symmetry_cell_setting' value 'Orthorhombic' changed to 'orthorhombic'
according to '/home/saulius/struct/CIF-dictionaries/cif_core.dic'
dictionary named 'cif_core.dic' version 2.4.1 from 2010-06-29.

Automatic conversion script
Id: cif_fix_enum 1527 2010-12-29 10:47:43Z saulius 
;
_cod_database_code 4100552

loop_
_symmetry_equiv_pos_as_xyz
'x, y, z'
'-x+1/2, -y, z+1/2'
'x+1/2, -y+1/2, -z'
'-x, y+1/2, -z+1/2'

loop_
_atom_site_label
_atom_site_type_symbol
_atom_site_fract_x
_atom_site_fract_y
_atom_site_fract_z
_atom_site_U_iso_or_equiv
_atom_site_adp_type
_atom_site_occupancy
_atom_site_symmetry_multiplicity
_atom_site_calc_flag
_atom_site_refinement_flags
_atom_site_disorder_assembly
_atom_site_disorder_group
Rh1 Rh 0.02421(6) 0.07369(3) 0.35354(3) 0.03284(19) Uani 1 1 d . . .
P1 P 0.1053(2) 0.12986(9) 0.42580(11) 0.0347(6) Uani 1 1 d . . .
P2 P -0.0265(3) -0.00463(9) 0.29079(10) 0.0349(6) Uani 1 1 d . . .
P3 P 0.0028(2) 0.15424(9) 0.29015(10) 0.0353(6) Uani 1 1 d . . .
F1 F 0.1186(5) 0.20102(17) 0.4132(2) 0.0411(13) Uani 1 1 d . . .
C1 C 0.0150(9) 0.1357(3) 0.4938(3) 0.036(2) Uani 1 1 d . . .
C2 C -0.0750(10) 0.1842(4) 0.5054(4) 0.049(3) Uani 1 1 d . . .
H2A H -0.0828 0.2139 0.4772 0.059 Uiso 1 1 calc R . .
C3 C -0.1512(9) 0.1903(4) 0.5552(4) 0.047(3) Uani 1 1 d . . .
H3A H -0.2029 0.2246 0.5620 0.057 Uiso 1 1 calc R . .
C4 C -0.1493(9) 0.1445(5) 0.5947(5) 0.053(3) Uani 1 1 d . . .
H4A H -0.2049 0.1458 0.6277 0.064 Uiso 1 1 calc R . .
C5 C -0.0620(9) 0.0955(4) 0.5846(4) 0.052(3) Uani 1 1 d . . .
H5A H -0.0581 0.0647 0.6119 0.062 Uiso 1 1 calc R . .
C6 C 0.0175(10) 0.0922(3) 0.5353(4) 0.043(2) Uani 1 1 d . . .
H6A H 0.0749 0.0593 0.5301 0.052 Uiso 1 1 calc R . .
C7 C 0.2830(8) 0.1176(4) 0.4497(4) 0.038(2) Uani 1 1 d . . .
C8 C 0.3377(9) 0.1489(4) 0.4949(4) 0.046(3) Uani 1 1 d . . .
H8A H 0.2821 0.1752 0.5157 0.055 Uiso 1 1 calc R . .
C9 C 0.4757(10) 0.1422(3) 0.5108(4) 0.048(2) Uani 1 1 d . . .
H9A H 0.5113 0.1626 0.5427 0.058 Uiso 1 1 calc R . .
C10 C 0.5581(11) 0.1050(4) 0.4784(4) 0.059(3) Uani 1 1 d . . .
H10A H 0.6505 0.1010 0.4885 0.071 Uiso 1 1 calc R . .
C11 C 0.5080(8) 0.0735(4) 0.4318(3) 0.041(2) Uani 1 1 d . . .
H11A H 0.5654 0.0484 0.4105 0.050 Uiso 1 1 calc R . .
C12 C 0.3702(8) 0.0799(4) 0.4168(4) 0.044(2) Uani 1 1 d . . .
H12A H 0.3350 0.0592 0.3850 0.052 Uiso 1 1 calc R . .
C13 C 0.0135(10) 0.0099(3) 0.4186(4) 0.038(2) Uani 1 1 d . . .
C14 C -0.1136(9) 0.0010(4) 0.4470(4) 0.045(3) Uani 1 1 d . . .
H14A H -0.1909 0.0215 0.4337 0.054 Uiso 1 1 calc R . .
C15 C -0.1265(11) -0.0367(4) 0.4934(5) 0.054(3) Uani 1 1 d . . .
H15A H -0.2112 -0.0396 0.5122 0.065 Uiso 1 1 calc R . .
C16 C -0.0169(12) -0.0709(4) 0.5135(4) 0.060(3) Uani 1 1 d . . .
H16A H -0.0276 -0.0965 0.5451 0.072 Uiso 1 1 calc R . .
C17 C 0.1059(10) -0.0660(4) 0.4860(4) 0.051(3) Uani 1 1 d . . .
H17A H 0.1800 -0.0895 0.4976 0.061 Uiso 1 1 calc R . .
C18 C 0.1212(10) -0.0255(4) 0.4401(5) 0.055(3) Uani 1 1 d . . .
H18A H 0.2075 -0.0219 0.4229 0.066 Uiso 1 1 calc R . .
C19 C 0.0278(9) -0.0793(3) 0.3148(3) 0.0352(19) Uani 1 1 d . . .
C20 C -0.0483(9) -0.1112(3) 0.3537(5) 0.050(2) Uani 1 1 d . . .
H20A H -0.1330 -0.0958 0.3654 0.060 Uiso 1 1 calc R . .
C21 C -0.0054(12) -0.1663(4) 0.3773(4) 0.058(3) Uani 1 1 d . . .
H21A H -0.0603 -0.1867 0.4038 0.070 Uiso 1 1 calc R . .
C22 C 0.1220(11) -0.1894(4) 0.3596(5) 0.059(3) Uani 1 1 d . . .
H22A H 0.1555 -0.2246 0.3759 0.070 Uiso 1 1 calc R . .
C23 C 0.1973(11) -0.1597(5) 0.3179(5) 0.071(4) Uani 1 1 d . . .
H23A H 0.2792 -0.1765 0.3046 0.085 Uiso 1 1 calc R . .
C24 C 0.1529(9) -0.1034(4) 0.2942(4) 0.054(3) Uani 1 1 d . . .
H24A H 0.2050 -0.0834 0.2663 0.065 Uiso 1 1 calc R . .
C25 C -0.2098(9) -0.0180(4) 0.2761(4) 0.038(2) Uani 1 1 d . . .
C26 C -0.2621(9) -0.0730(4) 0.2539(4) 0.051(2) Uani 1 1 d . . .
H26A H -0.2022 -0.1047 0.2469 0.061 Uiso 1 1 calc R . .
C27 C -0.3981(9) -0.0796(5) 0.2427(4) 0.062(3) Uani 1 1 d . . .
H27A H -0.4307 -0.1156 0.2278 0.074 Uiso 1 1 calc R . .
C28 C -0.4884(11) -0.0337(4) 0.2532(4) 0.071(3) Uani 1 1 d . . .
H28A H -0.5816 -0.0389 0.2451 0.085 Uiso 1 1 calc R . .
C29 C -0.4437(9) 0.0195(4) 0.2753(5) 0.067(3) Uani 1 1 d . . .
H29A H -0.5062 0.0502 0.2823 0.081 Uiso 1 1 calc R . .
C30 C -0.3050(9) 0.0277(4) 0.2872(4) 0.048(3) Uani 1 1 d . . .
H30A H -0.2748 0.0638 0.3027 0.058 Uiso 1 1 calc R . .
C31 C 0.0484(10) 0.0002(3) 0.2181(4) 0.038(2) Uani 1 1 d . . .
C32 C -0.0103(14) -0.0188(4) 0.1675(5) 0.068(3) Uani 1 1 d . . .
H32A H -0.0985 -0.0348 0.1700 0.082 Uiso 1 1 calc R . .
C33 C 0.047(2) -0.0166(5) 0.1141(6) 0.112(6) Uani 1 1 d . . .
H33A H -0.0002 -0.0304 0.0815 0.134 Uiso 1 1 calc R . .
C34 C 0.181(2) 0.0073(6) 0.1091(7) 0.106(6) Uani 1 1 d . . .
H34A H 0.2245 0.0100 0.0731 0.128 Uiso 1 1 calc R . .
C35 C 0.2454(13) 0.0267(5) 0.1602(7) 0.090(5) Uani 1 1 d . . .
H35A H 0.3351 0.0411 0.1578 0.108 Uiso 1 1 calc R . .
C36 C 0.1809(10) 0.0254(4) 0.2145(5) 0.057(3) Uani 1 1 d . . .
H36A H 0.2243 0.0407 0.2474 0.068 Uiso 1 1 calc R . .
C37 C -0.0826(9) 0.1504(3) 0.2190(4) 0.031(2) Uani 1 1 d . . .
C38 C -0.0096(11) 0.1394(3) 0.1682(4) 0.048(3) Uani 1 1 d . . .
H38A H 0.0853 0.1345 0.1711 0.057 Uiso 1 1 calc R . .
C39 C -0.0683(11) 0.1353(4) 0.1136(5) 0.053(3) Uani 1 1 d . . .
H39A H -0.0147 0.1262 0.0812 0.063 Uiso 1 1 calc R . .
C40 C -0.2129(13) 0.1451(4) 0.1078(5) 0.067(3) Uani 1 1 d . . .
H40A H -0.2557 0.1457 0.0716 0.081 Uiso 1 1 calc R . .
C41 C -0.2855(10) 0.1537(4) 0.1581(5) 0.059(3) Uani 1 1 d . . .
H41A H -0.3809 0.1566 0.1552 0.071 Uiso 1 1 calc R . .
C42 C -0.2257(9) 0.1584(4) 0.2145(5) 0.051(3) Uani 1 1 d . . .
H42A H -0.2794 0.1665 0.2471 0.061 Uiso 1 1 calc R . .
C43 C 0.1630(8) 0.1919(4) 0.2707(4) 0.033(2) Uani 1 1 d . . .
C44 C 0.1697(10) 0.2400(4) 0.2296(4) 0.048(3) Uani 1 1 d . . .
H44A H 0.0899 0.2534 0.2114 0.058 Uiso 1 1 calc R . .
C45 C 0.2971(12) 0.2669(4) 0.2169(5) 0.066(3) Uani 1 1 d . . .
H45A H 0.3017 0.2979 0.1900 0.079 Uiso 1 1 calc R . .
C46 C 0.4168(11) 0.2470(5) 0.2445(5) 0.063(3) Uani 1 1 d . . .
H46A H 0.5005 0.2661 0.2381 0.075 Uiso 1 1 calc R . .
C47 C 0.4092(10) 0.2001(5) 0.2805(5) 0.059(3) Uani 1 1 d . . .
H47A H 0.4895 0.1846 0.2967 0.071 Uiso 1 1 calc R . .
C48 C 0.2846(9) 0.1743(4) 0.2938(4) 0.036(2) Uani 1 1 d . . .
H48A H 0.2838 0.1429 0.3203 0.044 Uiso 1 1 calc R . .
C49 C -0.1052(9) 0.2114(4) 0.3256(4) 0.040(2) Uani 1 1 d . . .
C50 C -0.0937(10) 0.2734(4) 0.3148(4) 0.050(3) Uani 1 1 d . . .
H50A H -0.0244 0.2886 0.2910 0.061 Uiso 1 1 calc R . .
C51 C -0.1896(12) 0.3109(4) 0.3410(5) 0.065(3) Uani 1 1 d . . .
H51A H -0.1799 0.3520 0.3361 0.078 Uiso 1 1 calc R . .
C52 C -0.2990(10) 0.2902(4) 0.3742(4) 0.056(3) Uani 1 1 d . . .
H52A H -0.3632 0.3168 0.3895 0.068 Uiso 1 1 calc R . .
C53 C -0.3114(10) 0.2305(4) 0.3844(4) 0.051(3) Uani 1 1 d . . .
H53A H -0.3839 0.2161 0.4069 0.061 Uiso 1 1 calc R . .
C54 C -0.2138(9) 0.1904(4) 0.3606(4) 0.049(3) Uani 1 1 d . . .
H54A H -0.2216 0.1497 0.3681 0.058 Uiso 1 1 calc R . .
O55 O 0.3883(12) 0.3118(6) 0.0586(5) 0.147(4) Uani 1 1 d . . .
C56 C 0.4962(18) 0.3464(9) 0.0707(7) 0.165(7) Uani 1 1 d . . .
H56A H 0.5546 0.3468 0.0364 0.197 Uiso 1 1 calc R . .
H56B H 0.5480 0.3267 0.1014 0.197 Uiso 1 1 calc R . .
C57 C 0.4777(16) 0.4055(5) 0.0878(7) 0.149(7) Uani 1 1 d . . .
H57A H 0.5645 0.4220 0.0998 0.223 Uiso 1 1 calc R . .
H57B H 0.4136 0.4071 0.1196 0.223 Uiso 1 1 calc R . .
H57C H 0.4423 0.4282 0.0556 0.223 Uiso 1 1 calc R . .
C58 C 0.402(3) 0.2485(8) 0.0439(11) 0.237(14) Uani 1 1 d . . .
H58A H 0.4291 0.2451 0.0033 0.284 Uiso 1 1 calc R . .
H58B H 0.4756 0.2314 0.0673 0.284 Uiso 1 1 calc R . .
C59 C 0.284(2) 0.2156(9) 0.0525(12) 0.287(19) Uani 1 1 d . . .
H59A H 0.2127 0.2303 0.0274 0.430 Uiso 1 1 calc R . .
H59B H 0.2557 0.2192 0.0924 0.430 Uiso 1 1 calc R . .
H59C H 0.3022 0.1744 0.0437 0.430 Uiso 1 1 calc R . .

loop_
_atom_site_aniso_label
_atom_site_aniso_U_11
_atom_site_aniso_U_22
_atom_site_aniso_U_33
_atom_site_aniso_U_23
_atom_site_aniso_U_13
_atom_site_aniso_U_12
Rh1 0.0264(3) 0.0173(3) 0.0548(4) -0.0010(4) -0.0027(4) -0.0005(3)
P1 0.0265(14) 0.0199(13) 0.0577(17) -0.0021(12) -0.0035(13) 0.0004(11)
P2 0.0277(13) 0.0235(13) 0.0534(16) -0.0004(11) 0.0009(15) 0.0015(13)
P3 0.0328(16) 0.0194(12) 0.0537(15) -0.0010(11) -0.0028(14) 0.0011(12)
F1 0.038(3) 0.009(2) 0.077(4) 0.005(2) -0.002(3) 0.002(2)
C1 0.037(6) 0.019(5) 0.051(6) 0.001(4) -0.009(5) 0.001(5)
C2 0.046(7) 0.045(6) 0.056(7) 0.001(6) -0.018(6) 0.009(5)
C3 0.041(6) 0.033(6) 0.067(8) -0.003(6) 0.011(6) 0.013(5)
C4 0.032(6) 0.055(7) 0.072(8) -0.013(6) 0.006(6) -0.001(6)
C5 0.054(7) 0.022(6) 0.080(8) 0.002(5) -0.001(6) -0.020(5)
C6 0.042(6) 0.021(5) 0.067(6) -0.014(5) 0.003(6) -0.005(5)
C7 0.017(5) 0.039(6) 0.059(7) -0.013(5) -0.006(5) -0.005(4)
C8 0.025(6) 0.042(6) 0.072(8) -0.010(6) -0.011(5) -0.002(5)
C9 0.047(7) 0.035(5) 0.062(6) -0.010(5) -0.006(6) -0.003(5)
C10 0.049(8) 0.046(6) 0.082(8) 0.006(6) -0.009(6) -0.012(6)
C11 0.024(6) 0.034(5) 0.066(6) -0.012(5) 0.003(5) -0.003(5)
C12 0.033(6) 0.028(5) 0.069(7) -0.006(6) -0.001(5) -0.016(5)
C13 0.049(7) 0.014(4) 0.053(6) -0.004(4) 0.008(6) -0.003(5)
C14 0.034(6) 0.034(6) 0.067(8) 0.011(6) 0.004(6) -0.003(5)
C15 0.041(7) 0.036(7) 0.085(9) 0.004(6) 0.006(6) -0.013(5)
C16 0.060(7) 0.042(6) 0.078(7) 0.018(6) -0.001(7) -0.027(7)
C17 0.058(7) 0.019(6) 0.077(8) 0.015(6) -0.020(6) -0.004(6)
C18 0.044(7) 0.034(7) 0.086(9) -0.003(6) -0.027(6) 0.008(5)
C19 0.037(5) 0.017(4) 0.051(5) 0.000(5) -0.012(5) -0.005(6)
C20 0.043(6) 0.015(5) 0.093(7) -0.018(6) 0.002(7) -0.006(4)
C21 0.088(9) 0.026(5) 0.061(7) -0.011(5) -0.010(7) -0.023(6)
C22 0.074(8) 0.036(6) 0.066(8) 0.010(6) -0.004(7) -0.017(6)
C23 0.060(8) 0.039(7) 0.114(10) -0.021(7) -0.004(7) 0.036(6)
C24 0.031(6) 0.041(6) 0.091(9) 0.004(6) -0.010(6) -0.002(5)
C25 0.034(6) 0.025(5) 0.056(7) 0.001(5) -0.007(5) 0.000(5)
C26 0.043(6) 0.029(5) 0.082(7) -0.017(6) -0.015(5) 0.011(6)
C27 0.041(6) 0.035(6) 0.109(9) -0.005(7) -0.029(6) -0.013(6)
C28 0.046(8) 0.046(7) 0.120(9) 0.009(6) -0.014(7) -0.008(6)
C29 0.022(7) 0.049(7) 0.130(10) -0.010(7) -0.008(6) 0.002(5)
C30 0.042(7) 0.030(6) 0.073(8) 0.012(5) -0.010(6) -0.002(5)
C31 0.053(7) 0.019(5) 0.043(6) -0.007(4) -0.002(6) 0.016(5)
C32 0.116(10) 0.032(6) 0.056(7) 0.001(5) 0.027(8) 0.007(7)
C33 0.22(2) 0.040(8) 0.074(11) 0.008(7) 0.022(13) 0.006(11)
C34 0.186(19) 0.046(10) 0.087(12) 0.023(9) 0.054(14) 0.057(11)
C35 0.077(10) 0.074(10) 0.119(13) 0.051(10) 0.041(10) 0.042(7)
C36 0.041(7) 0.045(7) 0.085(9) 0.030(6) 0.025(7) 0.027(5)
C37 0.034(6) 0.017(5) 0.043(6) 0.000(4) 0.007(5) -0.007(4)
C38 0.052(7) 0.024(5) 0.067(7) -0.004(5) -0.019(7) 0.001(5)
C39 0.061(9) 0.035(6) 0.062(8) -0.020(5) 0.007(6) 0.006(5)
C40 0.096(11) 0.039(7) 0.067(9) 0.000(6) -0.022(8) -0.007(7)
C41 0.047(7) 0.057(7) 0.072(9) -0.010(6) -0.012(7) -0.020(5)
C42 0.035(7) 0.035(6) 0.082(9) 0.001(6) -0.011(6) -0.008(5)
C43 0.021(5) 0.020(5) 0.058(7) -0.003(5) 0.002(5) 0.011(4)
C44 0.036(6) 0.036(6) 0.073(8) 0.006(6) 0.007(5) 0.002(5)
C45 0.066(8) 0.031(6) 0.100(9) 0.011(6) 0.029(8) -0.003(6)
C46 0.034(7) 0.055(8) 0.100(10) -0.002(7) 0.008(6) -0.002(6)
C47 0.035(6) 0.057(8) 0.085(9) -0.003(7) -0.009(6) 0.007(6)
C48 0.032(6) 0.027(6) 0.050(6) -0.001(5) 0.001(5) -0.006(5)
C49 0.030(6) 0.038(6) 0.051(6) -0.009(5) 0.004(5) 0.000(5)
C50 0.056(7) 0.008(5) 0.087(8) 0.005(5) 0.009(6) 0.005(5)
C51 0.084(9) 0.029(6) 0.082(9) 0.003(6) 0.000(7) 0.017(6)
C52 0.050(7) 0.041(7) 0.079(9) -0.014(6) 0.000(6) 0.017(6)
C53 0.042(6) 0.043(7) 0.068(7) -0.005(6) 0.005(5) 0.010(5)
C54 0.046(6) 0.039(6) 0.060(7) -0.009(6) -0.002(6) 0.002(5)
O55 0.115(9) 0.155(11) 0.171(10) 0.004(8) -0.015(8) -0.019(9)
C56 0.117(17) 0.22(2) 0.154(15) 0.011(16) -0.015(14) -0.046(19)
C57 0.094(11) 0.079(10) 0.27(2) -0.009(12) -0.001(14) -0.018(10)
C58 0.28(3) 0.088(15) 0.34(3) -0.006(18) 0.07(3) 0.114(18)
C59 0.115(18) 0.24(3) 0.51(5) -0.26(3) 0.04(2) -0.047(16)

loop_
_geom_bond_atom_site_label_1
_geom_bond_atom_site_label_2
_geom_bond_distance
_geom_bond_site_symmetry_2
_geom_bond_publ_flag
Rh1 C13 2.069(8) . ?
Rh1 P1 2.224(3) . ?
Rh1 P2 2.321(2) . ?
Rh1 P3 2.325(2) . ?
P1 F1 1.623(4) . ?
P1 C1 1.795(9) . ?
P1 C7 1.830(8) . ?
P2 C31 1.823(9) . ?
P2 C25 1.835(9) . ?
P2 C19 1.836(8) . ?
P3 C43 1.823(9) . ?
P3 C37 1.832(9) . ?
P3 C49 1.843(9) . ?
C1 C6 1.363(9) . ?
C1 C2 1.417(11) . ?
C2 C3 1.368(11) . ?
C3 C4 1.368(12) . ?
C4 C5 1.405(12) . ?
C5 C6 1.372(11) . ?
C7 C8 1.359(11) . ?
C7 C12 1.413(11) . ?
C8 C9 1.396(12) . ?
C9 C10 1.372(11) . ?
C10 C11 1.370(11) . ?
C11 C12 1.388(11) . ?
C13 C18 1.401(11) . ?
C13 C14 1.408(11) . ?
C14 C15 1.366(12) . ?
C15 C16 1.389(12) . ?
C16 C17 1.353(12) . ?
C17 C18 1.395(12) . ?
C19 C20 1.362(11) . ?
C19 C24 1.409(12) . ?
C20 C21 1.407(11) . ?
C21 C22 1.400(13) . ?
C22 C23 1.376(13) . ?
C23 C24 1.438(12) . ?
C25 C30 1.401(11) . ?
C25 C26 1.425(11) . ?
C26 C27 1.352(11) . ?
C27 C28 1.371(13) . ?
C28 C29 1.364(12) . ?
C29 C30 1.386(12) . ?
C31 C32 1.362(12) . ?
C31 C36 1.406(12) . ?
C32 C33 1.346(15) . ?
C33 C34 1.407(19) . ?
C34 C35 1.400(18) . ?
C35 C36 1.394(14) . ?
C37 C38 1.386(11) . ?
C37 C42 1.404(11) . ?
C38 C39 1.380(12) . ?
C39 C40 1.426(13) . ?
C40 C41 1.364(13) . ?
C41 C42 1.422(13) . ?
C43 C48 1.352(11) . ?
C43 C44 1.431(11) . ?
C44 C45 1.405(12) . ?
C45 C46 1.396(13) . ?
C46 C47 1.337(12) . ?
C47 C48 1.374(12) . ?
C49 C54 1.406(11) . ?
C49 C50 1.414(11) . ?
C50 C51 1.390(12) . ?
C51 C52 1.386(12) . ?
C52 C53 1.360(12) . ?
C53 C54 1.415(11) . ?
O55 C56 1.331(16) . ?
O55 C58 1.464(18) . ?
C56 C57 1.390(17) . ?
C58 C59 1.37(3) . ?
